data_4110911
loop_
_publ_author_name
'Bin Li'
'John D. Corbett'

_publ_section_title
;
 Intermetallic Compounds with 1D Infinite Tunnels. Syntheses and
 Structures of AAu4In2 (A = K, Rb)
;
_journal_name_full 'Journal of the American Chemical Society'
_journal_page_first 12392
_journal_page_last 12393
_journal_paper_doi 10.1021/ja063503z
_journal_volume 128
_journal_year 2006
_chemical_formula_sum 'Au4 In2 K0.87 Rb0.13'
_chemical_formula_weight 1062.63
_chemical_name_systematic
; 
 ? 
;
_space_group_IT_number 140
_symmetry_cell_setting tetragonal
_symmetry_space_group_name_Hall '-I 4 2c'
_symmetry_space_group_name_H-M 'I 4/m c m'
_atom_sites_solution_hydrogens geom
_atom_sites_solution_primary direct
_atom_sites_solution_secondary difmap
_audit_creation_method SHELXL-97
_cell_angle_alpha 90.00
_cell_angle_beta 90.00
_cell_angle_gamma 90.00
_cell_formula_units_Z 4
_cell_length_a 8.7032(12)
_cell_length_b 8.7032(12)
_cell_length_c 8.3370(17)
_cell_measurement_temperature 293(2)
_cell_measurement_theta_max 28
_cell_measurement_theta_min 5
_cell_volume 631.49(18)
_computing_cell_refinement 'Bruker XSCANS'
_computing_data_collection 'Bruker XSCANS'
_computing_data_reduction 'Bruker SHELXTL'
_computing_molecular_graphics 'Bruker SHELXTL'
_computing_publication_material 'Bruker SHELXTL'
_computing_structure_refinement 'SHELXL-97 (Sheldrick, 1997)'
_computing_structure_solution 'SHELXS-97 (Sheldrick, 1990)'
_diffrn_ambient_temperature 293(2)
_diffrn_measured_fraction_theta_full 1.000
_diffrn_measured_fraction_theta_max 0.992
_diffrn_measurement_device_type 'Bruker P4'
_diffrn_measurement_method '\w scans'
_diffrn_radiation_monochromator graphite
_diffrn_radiation_source 'fine-focus sealed tube'
_diffrn_radiation_type MoK\a
_diffrn_radiation_wavelength 0.71073
_diffrn_reflns_av_R_equivalents 0.0375
_diffrn_reflns_av_sigmaI/netI 0.0415
_diffrn_reflns_limit_h_max 8
_diffrn_reflns_limit_h_min -7
_diffrn_reflns_limit_k_max 11
_diffrn_reflns_limit_k_min 0
_diffrn_reflns_limit_l_max 11
_diffrn_reflns_limit_l_min 0
_diffrn_reflns_number 410
_diffrn_reflns_theta_full 25.00
_diffrn_reflns_theta_max 28.71
_diffrn_reflns_theta_min 3.31
_exptl_absorpt_coefficient_mu 101.187
_exptl_absorpt_correction_type numerical
_exptl_crystal_colour 'copper metallic luster'
_exptl_crystal_density_diffrn 11.177
_exptl_crystal_description irregular
_exptl_crystal_F_000 1741
_exptl_crystal_size_max 0.31
_exptl_crystal_size_mid 0.25
_exptl_crystal_size_min 0.19
_refine_diff_density_max 3.342
_refine_diff_density_min -1.597
_refine_diff_density_rms 0.641
_refine_ls_extinction_coef 0.00022(6)
_refine_ls_extinction_expression Fc^*^=kFc[1+0.001xFc^2^\l^3^/sin(2\q)]^-1/4^
_refine_ls_extinction_method SHELXL
_refine_ls_goodness_of_fit_ref 1.350
_refine_ls_hydrogen_treatment mixed
_refine_ls_matrix_type full
_refine_ls_number_parameters 15
_refine_ls_number_reflns 239
_refine_ls_number_restraints 0
_refine_ls_restrained_S_all 1.350
_refine_ls_R_factor_all 0.0731
_refine_ls_R_factor_gt 0.0396
_refine_ls_shift/su_max 0.000
_refine_ls_shift/su_mean 0.000
_refine_ls_structure_factor_coef Fsqd
_refine_ls_weighting_details 'calc w=1/[\s^2^(Fo^2^)+(0.0191P)^2^+0.0000P] where P=(Fo^2^+2Fc^2^)/3'
_refine_ls_weighting_scheme calc
_refine_ls_wR_factor_gt 0.0691
_refine_ls_wR_factor_ref 0.0732
_reflns_number_gt 158
_reflns_number_total 239
_reflns_threshold_expression >2sigma(I)
_cod_data_source_file ja063503zrom20060519_122533_4.cif
_cod_data_source_block K0.87Rb0.13Au4In2
_cod_database_code 4110911

loop_
_symmetry_equiv_pos_as_xyz
'x, y, z'
'-x, -y, z'
'-y, x, z'
'y, -x, z'
'-x, y, -z+1/2'
'x, -y, -z+1/2'
'y, x, -z+1/2'
'-y, -x, -z+1/2'
'x+1/2, y+1/2, z+1/2'
'-x+1/2, -y+1/2, z+1/2'
'-y+1/2, x+1/2, z+1/2'
'y+1/2, -x+1/2, z+1/2'
'-x+1/2, y+1/2, -z+1'
'x+1/2, -y+1/2, -z+1'
'y+1/2, x+1/2, -z+1'
'-y+1/2, -x+1/2, -z+1'
'-x, -y, -z'
'x, y, -z'
'y, -x, -z'
'-y, x, -z'
'x, -y, z-1/2'
'-x, y, z-1/2'
'-y, -x, z-1/2'
'y, x, z-1/2'
'-x+1/2, -y+1/2, -z+1/2'
'x+1/2, y+1/2, -z+1/2'
'y+1/2, -x+1/2, -z+1/2'
'-y+1/2, x+1/2, -z+1/2'
'x+1/2, -y+1/2, z'
'-x+1/2, y+1/2, z'
'-y+1/2, -x+1/2, z'
'y+1/2, x+1/2, z'

loop_
_atom_site_label
_atom_site_type_symbol
_atom_site_fract_x
_atom_site_fract_y
_atom_site_fract_z
_atom_site_U_iso_or_equiv
_atom_site_adp_type
_atom_site_occupancy
_atom_site_symmetry_multiplicity
_atom_site_calc_flag
_atom_site_refinement_flags
Au Au 0.15023(11) 0.65023(11) 0.33470(16) 0.0206(4) Uani 1 2 d S
In In 0.1456(4) 0.6456(4) 0.0000 0.0196(7) Uani 1 4 d S
K K 0.0000 0.0000 0.2500 0.036(5) Uani 0.87(7) 8 d SP
Rb Rb 0.0000 0.0000 0.2500 0.036(5) Uani 0.13(7) 8 d SP

loop_
_atom_site_aniso_label
_atom_site_aniso_U_11
_atom_site_aniso_U_22
_atom_site_aniso_U_33
_atom_site_aniso_U_23
_atom_site_aniso_U_13
_atom_site_aniso_U_12
Au 0.0220(5) 0.0220(5) 0.0177(6) 0.0006(5) 0.0006(5) -0.0035(6)
In 0.0187(9) 0.0187(9) 0.0212(14) 0.000 0.000 0.0033(19)
K 0.015(4) 0.015(4) 0.078(11) 0.000 0.000 0.000
Rb 0.015(4) 0.015(4) 0.078(11) 0.000 0.000 0.000

loop_
_atom_type_symbol
_atom_type_description
_atom_type_scat_dispersion_real
_atom_type_scat_dispersion_imag
_atom_type_scat_source
K K 0.2009 0.2494 'International Tables Vol C Tables 4.2.6.8 and 6.1.1.4'
Rb Rb -0.9393 2.9676 'International Tables Vol C Tables 4.2.6.8 and 6.1.1.4'
In In -0.7276 1.3100 'International Tables Vol C Tables 4.2.6.8 and 6.1.1.4'
Au Au -2.0133 8.8022 'International Tables Vol C Tables 4.2.6.8 and 6.1.1.4'

loop_
_geom_angle_atom_site_label_1
_geom_angle_atom_site_label_2
_geom_angle_atom_site_label_3
_geom_angle
_geom_angle_site_symmetry_1
_geom_angle_site_symmetry_3
Au Au In 178.84(12) 18_556 .
Au Au Au 119.90(6) 18_556 25_565
In Au Au 61.26(11) . 25_565
Au Au In 61.25(4) 18_556 25_565
In Au In 119.90(9) . 25_565
Au Au In 58.65(4) 25_565 25_565
Au Au In 61.85(3) 18_556 11
In Au In 117.32(7) . 11
Au Au In 141.63(9) 25_565 11
In Au In 109.15(7) 25_565 11
Au Au In 61.85(3) 18_556 27_455
In Au In 117.32(7) . 27_455
Au Au In 141.63(9) 25_565 27_455
In Au In 109.15(7) 25_565 27_455
In Au In 75.72(16) 11 27_455
Au Au Au 118.37(5) 18_556 27_455
In Au Au 60.81(8) . 27_455
Au Au Au 107.61(7) 25_565 27_455
In Au Au 140.717(11) 25_565 27_455
In Au Au 102.25(7) 11 27_455
In Au Au 56.53(3) 27_455 27_455
Au Au Au 118.37(5) 18_556 28
In Au Au 60.81(8) . 28
Au Au Au 107.61(7) 25_565 28
In Au Au 140.717(11) 25_565 28
In Au Au 56.53(3) 11 28
In Au Au 102.25(7) 27_455 28
Au Au Au 76.95(4) 27_455 28
Au Au Rb 102.03(2) 18_556 1_565
In Au Rb 78.40(5) . 1_565
Au Au Rb 65.28(2) 25_565 1_565
In Au Rb 77.433(17) 25_565 1_565
In Au Rb 76.72(7) 11 1_565
In Au Rb 152.29(10) 27_455 1_565
Au Au Rb 133.76(6) 27_455 1_565
Au Au Rb 63.98(2) 28 1_565
Au Au K 102.03(2) 18_556 1_565
In Au K 78.40(5) . 1_565
Au Au K 65.28(2) 25_565 1_565
In Au K 77.433(17) 25_565 1_565
In Au K 76.72(7) 11 1_565
In Au K 152.29(10) 27_455 1_565
Au Au K 133.76(6) 27_455 1_565
Au Au K 63.98(2) 28 1_565
Rb Au K 0.0 1_565 1_565
Au Au Rb 102.03(2) 18_556 25
In Au Rb 78.40(5) . 25
Au Au Rb 65.28(2) 25_565 25
In Au Rb 77.433(17) 25_565 25
In Au Rb 152.29(10) 11 25
In Au Rb 76.72(7) 27_455 25
Au Au Rb 63.98(2) 27_455 25
Au Au Rb 133.76(6) 28 25
Rb Au Rb 130.56(4) 1_565 25
K Au Rb 130.56(4) 1_565 25
Au Au K 102.03(2) 18_556 25
In Au K 78.40(5) . 25
Au Au K 65.28(2) 25_565 25
In Au K 77.433(17) 25_565 25
In Au K 152.29(10) 11 25
In Au K 76.72(7) 27_455 25
Au Au K 63.98(2) 27_455 25
Au Au K 133.76(6) 28 25
Rb Au K 130.56(4) 1_565 25
K Au K 130.56(4) 1_565 25
Rb Au K 0.0 25 25
Au In Au 177.7(2) . 18
Au In Au 60.10(9) . 25_565
Au In Au 117.59(15) 18 25_565
Au In Au 117.59(15) . 10_564
Au In Au 60.10(9) 18 10_564
Au In Au 57.49(9) 25_565 10_564
Au In Au 118.95(10) . 12_454
Au In Au 62.66(6) 18 12_454
Au In Au 139.91(8) 25_565 12_454
Au In Au 108.13(6) 10_564 12_454
Au In Au 118.95(10) . 11_554
Au In Au 62.66(6) 18 11_554
Au In Au 139.91(8) 25_565 11_554
Au In Au 108.13(6) 10_564 11_554
Au In Au 78.55(13) 12_454 11_554
Au In Au 62.66(6) . 27_455
Au In Au 118.95(10) 18 27_455
Au In Au 108.13(6) 25_565 27_455
Au In Au 139.91(8) 10_564 27_455
Au In Au 56.30(7) 12_454 27_455
Au In Au 104.28(16) 11_554 27_455
Au In Au 62.66(6) . 28
Au In Au 118.95(10) 18 28
Au In Au 108.13(6) 25_565 28
Au In Au 139.91(8) 10_564 28
Au In Au 104.28(16) 12_454 28
Au In Au 56.30(7) 11_554 28
Au In Au 78.55(13) 27_455 28
Au In Rb 57.55(3) . 1_565
Au In Rb 121.56(6) 18 1_565
Au In Rb 57.23(4) 25_565 1_565
Au In Rb 88.20(8) 10_564 1_565
Au In Rb 161.07(15) 12_454 1_565
Au In Rb 87.43(2) 11_554 1_565
Au In Rb 116.47(5) 27_455 1_565
Au In Rb 56.98(2) 28 1_565
Au In K 57.55(3) . 1_565
Au In K 121.56(6) 18 1_565
Au In K 57.23(4) 25_565 1_565
Au In K 88.20(8) 10_564 1_565
Au In K 161.07(15) 12_454 1_565
Au In K 87.43(2) 11_554 1_565
Au In K 116.47(5) 27_455 1_565
Au In K 56.98(2) 28 1_565
Rb In K 0.0 1_565 1_565
Au In Rb 57.55(3) . 25
Au In Rb 121.56(6) 18 25
Au In Rb 57.23(4) 25_565 25
Au In Rb 88.20(8) 10_564 25
Au In Rb 87.43(2) 12_454 25
Au In Rb 161.07(15) 11_554 25
Au In Rb 56.98(2) 27_455 25
Au In Rb 116.47(5) 28 25
Rb In Rb 102.99(6) 1_565 25
K In Rb 102.99(6) 1_565 25
Au In K 57.55(3) . 25
Au In K 121.56(6) 18 25
Au In K 57.23(4) 25_565 25
Au In K 88.20(8) 10_564 25
Au In K 87.43(2) 12_454 25
Au In K 161.07(15) 11_554 25
Au In K 56.98(2) 27_455 25
Au In K 116.47(5) 28 25
Rb In K 102.99(6) 1_565 25
K In K 102.99(6) 1_565 25
Rb In K 0.0 25 25
Au K Au 137.49(4) 3_655 28_545
Au K Au 155.94(4) 3_655 4_455
Au K Au 49.44(4) 28_545 4_455
Au K Au 49.44(4) 3_655 27_455
Au K Au 155.94(4) 28_545 27_455
Au K Au 137.49(4) 4_455 27_455
Au K Au 134.59(4) 3_655 26_445
Au K Au 87.510(9) 28_545 26_445
Au K Au 52.04(5) 4_455 26_445
Au K Au 87.510(9) 27_455 26_445
Au K Au 87.510(9) 3_655 2_565
Au K Au 134.59(4) 28_545 2_565
Au K Au 87.510(9) 4_455 2_565
Au K Au 52.04(5) 27_455 2_565
Au K Au 49.44(4) 26_445 2_565
Au K Au 87.510(9) 3_655 1_545
Au K Au 52.04(5) 28_545 1_545
Au K Au 87.510(9) 4_455 1_545
Au K Au 134.59(4) 27_455 1_545
Au K Au 137.49(4) 26_445 1_545
Au K Au 155.94(4) 2_565 1_545
Au K Au 52.04(5) 3_655 25
Au K Au 87.510(9) 28_545 25
Au K Au 134.59(4) 4_455 25
Au K Au 87.510(9) 27_455 25
Au K Au 155.94(4) 26_445 25
Au K Au 137.49(4) 2_565 25
Au K Au 49.44(4) 1_545 25
Au K In 45.34(5) 3_655 27_455
Au K In 160.01(3) 28_545 27_455
Au K In 118.81(4) 4_455 27_455
Au K In 44.05(3) 27_455 27_455
Au K In 95.59(8) 26_445 27_455
Au K In 46.30(5) 2_565 27_455
Au K In 118.03(5) 1_545 27_455
Au K In 97.10(8) 25 27_455
Au K In 160.01(3) 3_655 19_455
Au K In 45.34(5) 28_545 19_455
Au K In 44.05(3) 4_455 19_455
Au K In 118.81(4) 27_455 19_455
Au K In 46.30(5) 26_445 19_455
Au K In 95.59(8) 2_565 19_455
Au K In 97.10(8) 1_545 19_455
Au K In 118.03(5) 25 19_455
In K In 141.87(13) 27_455 19_455
Au K In 97.10(8) 3_655 1_545
Au K In 46.30(5) 28_545 1_545
Au K In 95.59(8) 4_455 1_545
Au K In 118.03(5) 27_455 1_545
Au K In 118.81(4) 26_445 1_545
Au K In 160.01(3) 2_565 1_545
Au K In 44.05(3) 1_545 1_545
Au K In 45.34(5) 25 1_545
In K In 142.39(12) 27_455 1_545
In K In 73.683(14) 19_455 1_545
Au K In 46.30(5) 3_655 25
Au K In 97.10(8) 28_545 25
Au K In 118.03(5) 4_455 25
Au K In 95.59(8) 27_455 25
Au K In 160.01(3) 26_445 25
Au K In 118.81(4) 2_565 25
Au K In 45.34(5) 1_545 25
Au K In 44.05(3) 25 25
In K In 73.683(14) 27_455 25
In K In 142.39(12) 19_455 25
In K In 77.01(6) 1_545 25

loop_
_geom_bond_atom_site_label_1
_geom_bond_atom_site_label_2
_geom_bond_distance
_geom_bond_site_symmetry_2
Au Au 2.756(3) 18_556
Au In 2.7909(14) .
Au Au 2.833(3) 25_565
Au In 2.865(3) 25_565
Au In 2.921(2) 11
Au In 2.921(2) 27_455
Au Au 2.972(2) 27_455
Au Au 2.972(2) 28
Au Rb 3.3874(7) 1_565
Au K 3.3874(7) 1_565
Au Rb 3.3874(7) 25
Au K 3.3874(7) 25
In Au 2.7909(14) 18
In Au 2.865(3) 25_565
In Au 2.865(3) 10_564
In Au 2.921(2) 12_454
In Au 2.921(2) 11_554
In Au 2.921(2) 27_455
In Au 2.921(2) 28
In Rb 3.9322(16) 1_565
In K 3.9322(16) 1_565
In Rb 3.9322(16) 25
In K 3.9322(16) 25
K Au 3.3874(7) 3_655
K Au 3.3874(7) 28_545
K Au 3.3874(7) 4_455
K Au 3.3874(7) 27_455
K Au 3.3874(7) 26_445
K Au 3.3874(7) 2_565
K Au 3.3874(7) 1_545
K Au 3.3874(7) 25
K In 3.9322(16) 27_455
K In 3.9322(16) 19_455
K In 3.9322(16) 1_545
K In 3.9322(16) 25
